data_4082845
loop_
_publ_author_name
'\`Arias, \`Oscar'
'Petrov, Alex R.'
'Bannenberg, Thomas'
'Altenburger, Kai'
'Arndt, Perdita'
'Jones, Peter G.'
'Rosenthal, Uwe'
'Tamm, Matthias'

_publ_section_title
;
 Titanocene and Zirconocene Complexes with Diaminoacetylenes: Formation of
 Unusual Metallacycles and Fulvene Complexes
;
_journal_issue 7
_journal_name_full Organometallics
_journal_page_first 1774
_journal_paper_doi 10.1021/om500121p
_journal_volume 33
_journal_year 2014
_chemical_formula_sum 'C32 H50 N2 Zr'
_chemical_formula_weight 553.96
_chemical_name_systematic
; 
 ? 
;
_space_group_IT_number 14
_symmetry_cell_setting monoclinic
_symmetry_space_group_name_Hall '-P 2yn'
_symmetry_space_group_name_H-M 'P 1 21/n 1'
_atom_sites_solution_hydrogens geom
_atom_sites_solution_primary direct
_atom_sites_solution_secondary difmap
_audit_creation_method SHELXL-97
_cell_angle_alpha 90.00
_cell_angle_beta 103.1290(10)
_cell_angle_gamma 90.00
_cell_formula_units_Z 4
_cell_length_a 9.7554(2)
_cell_length_b 29.1238(5)
_cell_length_c 10.8155(2)
_cell_measurement_reflns_used 4345
_cell_measurement_temperature 150(2)
_cell_measurement_theta_max 31.12
_cell_measurement_theta_min 2.88
_cell_volume 2992.52(10)
_computing_cell_refinement 'SAINT V7.68A (Bruker AXS, 2009)'
_computing_data_collection 'APEX2 V2011.4-1 (Bruker AXS, 2011)'
_computing_data_reduction 'SAINT V7.68A (Bruker AXS, 2009)'
_computing_structure_refinement 'SHELXL-97 (Sheldrick, 2008)'
_computing_structure_solution 'SHELXS-97 (Sheldrick, 2008)'
_diffrn_ambient_temperature 150(2)
_diffrn_measured_fraction_theta_full 1.000
_diffrn_measured_fraction_theta_max 1.000
_diffrn_measurement_device_type 'Bruker Kappa APEX II Duo'
_diffrn_measurement_method 'omega + phi scans'
_diffrn_radiation_monochromator 'curved graphite'
_diffrn_radiation_source 'fine-focus sealed tube'
_diffrn_radiation_type MoK\a
_diffrn_radiation_wavelength 0.71073
_diffrn_reflns_av_R_equivalents 0.0344
_diffrn_reflns_av_sigmaI/netI 0.0166
_diffrn_reflns_limit_h_max 12
_diffrn_reflns_limit_h_min -12
_diffrn_reflns_limit_k_max 37
_diffrn_reflns_limit_k_min -37
_diffrn_reflns_limit_l_max 14
_diffrn_reflns_limit_l_min -14
_diffrn_reflns_number 66816
_diffrn_reflns_theta_full 27.48
_diffrn_reflns_theta_max 27.48
_diffrn_reflns_theta_min 1.40
_exptl_absorpt_coefficient_mu 0.389
_exptl_absorpt_correction_T_max 0.9390
_exptl_absorpt_correction_T_min 0.8763
_exptl_absorpt_correction_type numerical
_exptl_absorpt_process_details 'SADABS V2008/1 (Bruker AXS)'
_exptl_crystal_colour green
_exptl_crystal_density_diffrn 1.230
_exptl_crystal_density_method 'not measured'
_exptl_crystal_description prism
_exptl_crystal_F_000 1184
_exptl_crystal_size_max 0.35
_exptl_crystal_size_mid 0.21
_exptl_crystal_size_min 0.16
_refine_diff_density_max 0.324
_refine_diff_density_min -0.278
_refine_diff_density_rms 0.047
_refine_ls_extinction_method none
_refine_ls_goodness_of_fit_ref 1.087
_refine_ls_hydrogen_treatment constr
_refine_ls_matrix_type full
_refine_ls_number_parameters 326
_refine_ls_number_reflns 6864
_refine_ls_number_restraints 0
_refine_ls_restrained_S_all 1.087
_refine_ls_R_factor_all 0.0324
_refine_ls_R_factor_gt 0.0262
_refine_ls_shift/su_max 0.002
_refine_ls_shift/su_mean 0.000
_refine_ls_structure_factor_coef Fsqd
_refine_ls_weighting_details 'calc w=1/[\s^2^(Fo^2^)+(0.0275P)^2^+1.4419P] where P=(Fo^2^+2Fc^2^)/3'
_refine_ls_weighting_scheme calc
_refine_ls_wR_factor_gt 0.0614
_refine_ls_wR_factor_ref 0.0641
_reflns_number_gt 6091
_reflns_number_total 6864
_reflns_threshold_expression >2sigma(I)
_cod_data_source_file om500121p_si_001.cif
_cod_data_source_block ax0029
_cod_depositor_comments 'Adding full bibliography for 4082845.cif.'
_cod_original_sg_symbol_H-M P2(1)/n
_cod_database_code 4082845

loop_
_symmetry_equiv_pos_as_xyz
'x, y, z'
'-x+1/2, y+1/2, -z+1/2'
'-x, -y, -z'
'x-1/2, -y-1/2, z-1/2'

loop_
_atom_site_label
_atom_site_type_symbol
_atom_site_fract_x
_atom_site_fract_y
_atom_site_fract_z
_atom_site_U_iso_or_equiv
_atom_site_adp_type
_atom_site_occupancy
_atom_site_symmetry_multiplicity
_atom_site_calc_flag
_atom_site_refinement_flags
C1 C 0.71792(15) 0.15702(5) 0.82960(14) 0.0203(3) Uani 1 1 d .
C2 C 0.71490(15) 0.12257(5) 0.91158(14) 0.0209(3) Uani 1 1 d .
C3 C 0.78575(19) 0.22505(6) 0.72717(16) 0.0315(4) Uani 1 1 d .
H3A H 0.6845 0.2330 0.7092 0.038 Uiso 1 1 calc R
H3B H 0.8063 0.2115 0.6494 0.038 Uiso 1 1 calc R
C4 C 0.8736(2) 0.26814(6) 0.7632(2) 0.0405(4) Uani 1 1 d .
H4A H 0.8468 0.2831 0.8365 0.049 Uiso 1 1 calc R
H4B H 0.8543 0.2900 0.6912 0.049 Uiso 1 1 calc R
C5 C 1.0296(2) 0.25669(7) 0.7976(2) 0.0442(5) Uani 1 1 d .
H5A H 1.0597 0.2465 0.7205 0.053 Uiso 1 1 calc R
H5B H 1.0839 0.2846 0.8301 0.053 Uiso 1 1 calc R
C6 C 1.06103(18) 0.21914(6) 0.89756(18) 0.0354(4) Uani 1 1 d .
H6A H 1.0460 0.2311 0.9792 0.043 Uiso 1 1 calc R
H6B H 1.1607 0.2096 0.9106 0.043 Uiso 1 1 calc R
C7 C 0.96594(16) 0.17790(6) 0.85628(15) 0.0259(3) Uani 1 1 d .
H7A H 0.9871 0.1642 0.7789 0.031 Uiso 1 1 calc R
H7B H 0.9840 0.1544 0.9241 0.031 Uiso 1 1 calc R
C8 C 0.86237(17) 0.14682(6) 1.11617(15) 0.0284(3) Uani 1 1 d .
H8A H 0.7928 0.1531 1.1679 0.034 Uiso 1 1 calc R
H8B H 0.8757 0.1753 1.0704 0.034 Uiso 1 1 calc R
C9 C 1.0018(2) 0.13242(7) 1.20242(18) 0.0399(4) Uani 1 1 d .
H9A H 1.0739 0.1292 1.1516 0.048 Uiso 1 1 calc R
H9B H 1.0339 0.1564 1.2674 0.048 Uiso 1 1 calc R
C10 C 0.9859(2) 0.08698(8) 1.26742(18) 0.0453(5) Uani 1 1 d .
H10A H 1.0797 0.0762 1.3142 0.054 Uiso 1 1 calc R
H10B H 0.9267 0.0916 1.3296 0.054 Uiso 1 1 calc R
C11 C 0.9193(2) 0.05077(7) 1.17171(19) 0.0422(5) Uani 1 1 d .
H11A H 0.9002 0.0228 1.2170 0.051 Uiso 1 1 calc R
H11B H 0.9854 0.0425 1.1181 0.051 Uiso 1 1 calc R
C12 C 0.78260(19) 0.06842(6) 1.08817(18) 0.0358(4) Uani 1 1 d .
H12A H 0.7422 0.0449 1.0241 0.043 Uiso 1 1 calc R
H12B H 0.7137 0.0746 1.1407 0.043 Uiso 1 1 calc R
C13 C 0.29218(16) 0.11641(5) 0.82427(15) 0.0237(3) Uani 1 1 d .
C14 C 0.26778(15) 0.14310(6) 0.71207(14) 0.0251(3) Uani 1 1 d .
C15 C 0.35165(16) 0.18329(5) 0.73838(15) 0.0240(3) Uani 1 1 d .
C16 C 0.42248(15) 0.18248(5) 0.86809(14) 0.0209(3) Uani 1 1 d .
C17 C 0.38910(15) 0.14072(5) 0.92047(14) 0.0206(3) Uani 1 1 d .
C18 C 0.2166(2) 0.07359(6) 0.8487(2) 0.0393(4) Uani 1 1 d .
H18A H 0.1613 0.0800 0.9118 0.059 Uiso 1 1 calc R
H18B H 0.2855 0.0495 0.8808 0.059 Uiso 1 1 calc R
H18C H 0.1538 0.0633 0.7695 0.059 Uiso 1 1 calc R
C19 C 0.15643(19) 0.13572(8) 0.59227(17) 0.0425(5) Uani 1 1 d .
H19A H 0.1144 0.1052 0.5943 0.064 Uiso 1 1 calc R
H19B H 0.1991 0.1379 0.5187 0.064 Uiso 1 1 calc R
H19C H 0.0833 0.1592 0.5858 0.064 Uiso 1 1 calc R
C20 C 0.3528(2) 0.22213(7) 0.64712(19) 0.0417(5) Uani 1 1 d .
H20A H 0.3487 0.2097 0.5621 0.062 Uiso 1 1 calc R
H20B H 0.4393 0.2400 0.6750 0.062 Uiso 1 1 calc R
H20C H 0.2711 0.2420 0.6447 0.062 Uiso 1 1 calc R
C21 C 0.51060(19) 0.22043(6) 0.93911(18) 0.0333(4) Uani 1 1 d .
H21A H 0.4513 0.2406 0.9775 0.050 Uiso 1 1 calc R
H21B H 0.5527 0.2382 0.8803 0.050 Uiso 1 1 calc R
H21C H 0.5854 0.2073 1.0059 0.050 Uiso 1 1 calc R
C22 C 0.4309(2) 0.12640(6) 1.05733(15) 0.0325(4) Uani 1 1 d .
H22A H 0.5167 0.1427 1.0992 0.049 Uiso 1 1 calc R
H22B H 0.4483 0.0932 1.0624 0.049 Uiso 1 1 calc R
H22C H 0.3549 0.1339 1.0996 0.049 Uiso 1 1 calc R
C23 C 0.64184(18) 0.08942(6) 0.58443(17) 0.0317(4) Uani 1 1 d .
C24 C 0.68068(18) 0.05692(6) 0.68222(18) 0.0358(4) Uani 1 1 d .
C25 C 0.55769(19) 0.03389(5) 0.69641(16) 0.0310(4) Uani 1 1 d .
C26 C 0.44292(16) 0.05046(5) 0.60127(15) 0.0246(3) Uani 1 1 d .
C27 C 0.49426(17) 0.08531(5) 0.53337(14) 0.0254(3) Uani 1 1 d .
C28 C 0.7392(3) 0.11853(9) 0.5283(2) 0.0605(7) Uani 1 1 d .
H28A H 0.8264 0.1240 0.5924 0.091 Uiso 1 1 calc R
H28B H 0.6938 0.1480 0.5006 0.091 Uiso 1 1 calc R
H28C H 0.7612 0.1026 0.4553 0.091 Uiso 1 1 calc R
C29 C 0.8294(2) 0.04709(9) 0.7512(2) 0.0617(7) Uani 1 1 d .
H29A H 0.8789 0.0315 0.6938 0.093 Uiso 1 1 calc R
H29B H 0.8290 0.0273 0.8244 0.093 Uiso 1 1 calc R
H29C H 0.8773 0.0760 0.7805 0.093 Uiso 1 1 calc R
C30 C 0.5491(3) -0.00475(7) 0.7859(2) 0.0565(6) Uani 1 1 d .
H30A H 0.6441 -0.0129 0.8331 0.085 Uiso 1 1 calc R
H30B H 0.5050 -0.0314 0.7376 0.085 Uiso 1 1 calc R
H30C H 0.4926 0.0049 0.8456 0.085 Uiso 1 1 calc R
C31 C 0.30154(19) 0.02751(6) 0.56635(18) 0.0375(4) Uani 1 1 d .
H31A H 0.2337 0.0482 0.5131 0.056 Uiso 1 1 calc R
H31B H 0.2697 0.0202 0.6437 0.056 Uiso 1 1 calc R
H31C H 0.3090 -0.0008 0.5195 0.056 Uiso 1 1 calc R
C32 C 0.4161(2) 0.11013(7) 0.41670(17) 0.0420(5) Uani 1 1 d .
H32A H 0.3235 0.0959 0.3861 0.063 Uiso 1 1 calc R
H32B H 0.4697 0.1082 0.3505 0.063 Uiso 1 1 calc R
H32C H 0.4040 0.1424 0.4375 0.063 Uiso 1 1 calc R
N1 N 0.81772(13) 0.19182(4) 0.83031(12) 0.0237(3) Uani 1 1 d .
N2 N 0.80977(14) 0.11044(4) 1.02485(12) 0.0255(3) Uani 1 1 d .
Zr1 Zr 0.529377(14) 0.117436(5) 0.759848(12) 0.01721(5) Uani 1 1 d .

loop_
_atom_site_aniso_label
_atom_site_aniso_U_11
_atom_site_aniso_U_22
_atom_site_aniso_U_33
_atom_site_aniso_U_23
_atom_site_aniso_U_13
_atom_site_aniso_U_12
C1 0.0170(7) 0.0219(7) 0.0220(7) -0.0020(5) 0.0042(5) 0.0004(5)
C2 0.0172(7) 0.0211(7) 0.0234(7) -0.0019(6) 0.0023(5) 0.0016(5)
C3 0.0328(9) 0.0302(8) 0.0322(9) 0.0073(7) 0.0085(7) -0.0016(7)
C4 0.0492(12) 0.0284(9) 0.0476(11) 0.0054(8) 0.0189(9) -0.0078(8)
C5 0.0432(11) 0.0429(11) 0.0507(11) -0.0039(9) 0.0195(9) -0.0210(9)
C6 0.0241(8) 0.0455(10) 0.0382(9) -0.0106(8) 0.0103(7) -0.0108(7)
C7 0.0180(7) 0.0317(8) 0.0291(8) -0.0052(6) 0.0074(6) -0.0014(6)
C8 0.0285(8) 0.0295(8) 0.0250(8) -0.0046(6) 0.0014(6) -0.0019(7)
C9 0.0321(9) 0.0485(11) 0.0316(9) -0.0023(8) -0.0083(7) -0.0067(8)
C10 0.0348(10) 0.0595(13) 0.0324(10) 0.0104(9) -0.0116(8) 0.0007(9)
C11 0.0390(10) 0.0378(10) 0.0426(11) 0.0139(8) -0.0060(8) 0.0040(8)
C12 0.0334(9) 0.0291(8) 0.0374(9) 0.0106(7) -0.0077(7) -0.0051(7)
C13 0.0178(7) 0.0244(7) 0.0307(8) -0.0049(6) 0.0094(6) -0.0006(6)
C14 0.0144(7) 0.0371(9) 0.0232(7) -0.0054(6) 0.0029(6) 0.0061(6)
C15 0.0212(7) 0.0267(7) 0.0259(8) 0.0051(6) 0.0090(6) 0.0093(6)
C16 0.0183(7) 0.0202(7) 0.0259(7) -0.0024(6) 0.0085(6) 0.0034(5)
C17 0.0201(7) 0.0221(7) 0.0208(7) -0.0009(5) 0.0071(6) 0.0036(5)
C18 0.0360(10) 0.0327(9) 0.0549(12) -0.0084(8) 0.0223(9) -0.0113(7)
C19 0.0228(9) 0.0708(14) 0.0302(9) -0.0135(9) -0.0020(7) 0.0104(9)
C20 0.0425(11) 0.0434(10) 0.0431(10) 0.0216(9) 0.0180(9) 0.0164(8)
C21 0.0334(9) 0.0261(8) 0.0426(10) -0.0123(7) 0.0130(8) -0.0041(7)
C22 0.0381(10) 0.0371(9) 0.0235(8) 0.0045(7) 0.0099(7) 0.0094(7)
C23 0.0285(9) 0.0347(9) 0.0359(9) -0.0175(7) 0.0161(7) -0.0042(7)
C24 0.0236(8) 0.0357(9) 0.0433(10) -0.0210(8) -0.0020(7) 0.0106(7)
C25 0.0399(10) 0.0195(7) 0.0298(8) -0.0070(6) -0.0002(7) 0.0067(7)
C26 0.0248(8) 0.0228(7) 0.0252(7) -0.0089(6) 0.0036(6) -0.0001(6)
C27 0.0289(8) 0.0269(7) 0.0212(7) -0.0078(6) 0.0077(6) 0.0016(6)
C28 0.0556(14) 0.0766(16) 0.0640(15) -0.0375(13) 0.0437(12) -0.0296(12)
C29 0.0299(10) 0.0712(15) 0.0733(16) -0.0404(13) -0.0107(10) 0.0250(10)
C30 0.0916(19) 0.0237(9) 0.0447(12) 0.0011(8) -0.0047(12) 0.0069(10)
C31 0.0321(9) 0.0396(10) 0.0405(10) -0.0175(8) 0.0079(8) -0.0108(8)
C32 0.0568(13) 0.0458(11) 0.0236(8) 0.0012(7) 0.0097(8) 0.0092(9)
N1 0.0192(6) 0.0238(6) 0.0279(7) 0.0029(5) 0.0048(5) -0.0018(5)
N2 0.0253(7) 0.0226(6) 0.0235(6) 0.0021(5) -0.0052(5) -0.0026(5)
Zr1 0.01460(7) 0.01871(7) 0.01762(7) -0.00232(5) 0.00220(5) 0.00126(5)

loop_
_atom_type_symbol
_atom_type_description
_atom_type_scat_dispersion_real
_atom_type_scat_dispersion_imag
_atom_type_scat_source
C C 0.0033 0.0016 'International Tables Vol C Tables 4.2.6.8 and 6.1.1.4'
H H 0.0000 0.0000 'International Tables Vol C Tables 4.2.6.8 and 6.1.1.4'
N N 0.0061 0.0033 'International Tables Vol C Tables 4.2.6.8 and 6.1.1.4'
Zr Zr -2.9673 0.5597 'International Tables Vol C Tables 4.2.6.8 and 6.1.1.4'

loop_
_geom_angle_atom_site_label_1
_geom_angle_atom_site_label_2
_geom_angle_atom_site_label_3
_geom_angle
C2 C1 N1 130.88(14)
C2 C1 Zr1 71.75(9)
N1 C1 Zr1 157.36(11)
C1 C2 N2 130.95(14)
C1 C2 Zr1 71.92(9)
N2 C2 Zr1 157.13(11)
N1 C3 C4 110.00(14)
N1 C3 H3A 109.7
C4 C3 H3A 109.7
N1 C3 H3B 109.7
C4 C3 H3B 109.7
H3A C3 H3B 108.2
C3 C4 C5 110.89(16)
C3 C4 H4A 109.5
C5 C4 H4A 109.5
C3 C4 H4B 109.5
C5 C4 H4B 109.5
H4A C4 H4B 108.1
C6 C5 C4 111.13(15)
C6 C5 H5A 109.4
C4 C5 H5A 109.4
C6 C5 H5B 109.4
C4 C5 H5B 109.4
H5A C5 H5B 108.0
C5 C6 C7 110.39(15)
C5 C6 H6A 109.6
C7 C6 H6A 109.6
C5 C6 H6B 109.6
C7 C6 H6B 109.6
H6A C6 H6B 108.1
N1 C7 C6 110.30(13)
N1 C7 H7A 109.6
C6 C7 H7A 109.6
N1 C7 H7B 109.6
C6 C7 H7B 109.6
H7A C7 H7B 108.1
N2 C8 C9 110.02(14)
N2 C8 H8A 109.7
C9 C8 H8A 109.7
N2 C8 H8B 109.7
C9 C8 H8B 109.7
H8A C8 H8B 108.2
C10 C9 C8 110.57(15)
C10 C9 H9A 109.5
C8 C9 H9A 109.5
C10 C9 H9B 109.5
C8 C9 H9B 109.5
H9A C9 H9B 108.1
C11 C10 C9 111.22(15)
C11 C10 H10A 109.4
C9 C10 H10A 109.4
C11 C10 H10B 109.4
C9 C10 H10B 109.4
H10A C10 H10B 108.0
C10 C11 C12 110.63(16)
C10 C11 H11A 109.5
C12 C11 H11A 109.5
C10 C11 H11B 109.5
C12 C11 H11B 109.5
H11A C11 H11B 108.1
N2 C12 C11 109.57(15)
N2 C12 H12A 109.8
C11 C12 H12A 109.8
N2 C12 H12B 109.8
C11 C12 H12B 109.8
H12A C12 H12B 108.2
C14 C13 C17 107.92(13)
C14 C13 C18 127.82(15)
C17 C13 C18 123.69(15)
C14 C13 Zr1 75.34(9)
C17 C13 Zr1 72.69(8)
C18 C13 Zr1 124.52(11)
C13 C14 C15 107.70(13)
C13 C14 C19 127.42(16)
C15 C14 C19 124.11(16)
C13 C14 Zr1 72.83(8)
C15 C14 Zr1 72.64(8)
C19 C14 Zr1 127.94(11)
C16 C15 C14 108.31(13)
C16 C15 C20 126.04(16)
C14 C15 C20 125.37(15)
C16 C15 Zr1 74.32(8)
C14 C15 Zr1 75.41(8)
C20 C15 Zr1 121.16(11)
C17 C16 C15 107.88(13)
C17 C16 C21 125.97(14)
C15 C16 C21 126.07(14)
C17 C16 Zr1 72.66(8)
C15 C16 Zr1 73.63(8)
C21 C16 Zr1 122.13(10)
C16 C17 C13 108.09(13)
C16 C17 C22 126.81(14)
C13 C17 C22 124.62(14)
C16 C17 Zr1 75.27(8)
C13 C17 Zr1 74.86(8)
C22 C17 Zr1 122.20(10)
C13 C18 H18A 109.5
C13 C18 H18B 109.5
H18A C18 H18B 109.5
C13 C18 H18C 109.5
H18A C18 H18C 109.5
H18B C18 H18C 109.5
C14 C19 H19A 109.5
C14 C19 H19B 109.5
H19A C19 H19B 109.5
C14 C19 H19C 109.5
H19A C19 H19C 109.5
H19B C19 H19C 109.5
C15 C20 H20A 109.5
C15 C20 H20B 109.5
H20A C20 H20B 109.5
C15 C20 H20C 109.5
H20A C20 H20C 109.5
H20B C20 H20C 109.5
C16 C21 H21A 109.5
C16 C21 H21B 109.5
H21A C21 H21B 109.5
C16 C21 H21C 109.5
H21A C21 H21C 109.5
H21B C21 H21C 109.5
C17 C22 H22A 109.5
C17 C22 H22B 109.5
H22A C22 H22B 109.5
C17 C22 H22C 109.5
H22A C22 H22C 109.5
H22B C22 H22C 109.5
C24 C23 C27 108.12(15)
C24 C23 C28 126.69(19)
C27 C23 C28 124.57(19)
C24 C23 Zr1 75.04(10)
C27 C23 Zr1 75.28(9)
C28 C23 Zr1 122.87(12)
C23 C24 C25 108.12(15)
C23 C24 C29 124.6(2)
C25 C24 C29 127.2(2)
C23 C24 Zr1 72.92(9)
C25 C24 Zr1 73.99(9)
C29 C24 Zr1 122.19(12)
C24 C25 C26 107.98(15)
C24 C25 C30 126.86(17)
C26 C25 C30 124.87(18)
C24 C25 Zr1 73.97(9)
C26 C25 Zr1 75.89(9)
C30 C25 Zr1 121.00(12)
C27 C26 C25 107.87(14)
C27 C26 C31 127.16(15)
C25 C26 C31 123.94(16)
C27 C26 Zr1 72.78(8)
C25 C26 Zr1 72.19(8)
C31 C26 Zr1 129.77(11)
C26 C27 C23 107.80(14)
C26 C27 C32 127.66(16)
C23 C27 C32 124.07(16)
C26 C27 Zr1 75.64(8)
C23 C27 Zr1 72.30(9)
C32 C27 Zr1 123.86(11)
C23 C28 H28A 109.5
C23 C28 H28B 109.5
H28A C28 H28B 109.5
C23 C28 H28C 109.5
H28A C28 H28C 109.5
H28B C28 H28C 109.5
C24 C29 H29A 109.5
C24 C29 H29B 109.5
H29A C29 H29B 109.5
C24 C29 H29C 109.5
H29A C29 H29C 109.5
H29B C29 H29C 109.5
C25 C30 H30A 109.5
C25 C30 H30B 109.5
H30A C30 H30B 109.5
C25 C30 H30C 109.5
H30A C30 H30C 109.5
H30B C30 H30C 109.5
C26 C31 H31A 109.5
C26 C31 H31B 109.5
H31A C31 H31B 109.5
C26 C31 H31C 109.5
H31A C31 H31C 109.5
H31B C31 H31C 109.5
C27 C32 H32A 109.5
C27 C32 H32B 109.5
H32A C32 H32B 109.5
C27 C32 H32C 109.5
H32A C32 H32C 109.5
H32B C32 H32C 109.5
C1 N1 C3 116.61(13)
C1 N1 C7 117.00(12)
C3 N1 C7 111.15(13)
C2 N2 C12 117.91(13)
C2 N2 C8 117.97(12)
C12 N2 C8 111.43(13)
C2 Zr1 C1 36.32(5)
C2 Zr1 C23 99.27(6)
C1 Zr1 C23 87.37(5)
C2 Zr1 C17 87.15(5)
C1 Zr1 C17 99.64(5)
C23 Zr1 C17 172.90(5)
C2 Zr1 C24 81.39(5)
C1 Zr1 C24 88.47(5)
C23 Zr1 C24 32.04(6)
C17 Zr1 C24 148.20(6)
C2 Zr1 C25 98.45(5)
C1 Zr1 C25 117.81(6)
C23 Zr1 C25 53.24(6)
C17 Zr1 C25 123.07(5)
C24 Zr1 C25 32.04(6)
C2 Zr1 C15 116.84(5)
C1 Zr1 C15 97.90(5)
C23 Zr1 C15 124.96(6)
C17 Zr1 C15 53.28(5)
C24 Zr1 C15 156.21(6)
C25 Zr1 C15 143.10(5)
C2 Zr1 C13 116.60(5)
C1 Zr1 C13 131.44(5)
C23 Zr1 C13 140.45(5)
C17 Zr1 C13 32.45(5)
C24 Zr1 C13 134.78(6)
C25 Zr1 C13 102.75(5)
C15 Zr1 C13 53.06(5)
C2 Zr1 C16 87.68(5)
C1 Zr1 C16 81.30(5)
C23 Zr1 C16 150.29(5)
C17 Zr1 C16 32.07(5)
C24 Zr1 C16 168.82(5)
C25 Zr1 C16 154.50(5)
C15 Zr1 C16 32.05(5)
C13 Zr1 C16 53.13(5)
C2 Zr1 C27 131.14(5)
C1 Zr1 C27 116.50(5)
C23 Zr1 C27 32.41(5)
C17 Zr1 C27 140.72(5)
C24 Zr1 C27 53.06(5)
C25 Zr1 C27 52.99(5)
C15 Zr1 C27 104.19(5)
C13 Zr1 C27 108.75(5)
C16 Zr1 C27 136.25(5)
C2 Zr1 C14 138.54(5)
C1 Zr1 C14 129.60(5)
C23 Zr1 C14 121.14(5)
C17 Zr1 C14 53.15(5)
C24 Zr1 C14 138.33(5)
C25 Zr1 C14 112.42(5)
C15 Zr1 C14 31.95(5)
C13 Zr1 C14 31.83(5)
C16 Zr1 C14 52.84(5)
C27 Zr1 C14 90.17(5)
C2 Zr1 C26 130.02(5)
C1 Zr1 C26 138.82(5)
C23 Zr1 C26 52.90(5)
C17 Zr1 C26 120.42(5)
C24 Zr1 C26 52.68(5)
C25 Zr1 C26 31.92(5)
C15 Zr1 C26 112.92(5)
C13 Zr1 C26 89.60(5)
C16 Zr1 C26 138.34(5)
C27 Zr1 C26 31.58(5)
C14 Zr1 C26 85.87(5)

loop_
_geom_bond_atom_site_label_1
_geom_bond_atom_site_label_2
_geom_bond_distance
C1 C2 1.344(2)
C1 N1 1.4042(19)
C1 Zr1 2.1565(14)
C2 N2 1.4025(19)
C2 Zr1 2.1545(14)
C3 N1 1.456(2)
C3 C4 1.520(2)
C3 H3A 0.9900
C3 H3B 0.9900
C4 C5 1.520(3)
C4 H4A 0.9900
C4 H4B 0.9900
C5 C6 1.520(3)
C5 H5A 0.9900
C5 H5B 0.9900
C6 C7 1.521(2)
C6 H6A 0.9900
C6 H6B 0.9900
C7 N1 1.4661(19)
C7 H7A 0.9900
C7 H7B 0.9900
C8 N2 1.4598(19)
C8 C9 1.523(2)
C8 H8A 0.9900
C8 H8B 0.9900
C9 C10 1.523(3)
C9 H9A 0.9900
C9 H9B 0.9900
C10 C11 1.517(3)
C10 H10A 0.9900
C10 H10B 0.9900
C11 C12 1.521(2)
C11 H11A 0.9900
C11 H11B 0.9900
C12 N2 1.456(2)
C12 H12A 0.9900
C12 H12B 0.9900
C13 C14 1.415(2)
C13 C17 1.425(2)
C13 C18 1.502(2)
C13 Zr1 2.5638(15)
C14 C15 1.419(2)
C14 C19 1.505(2)
C14 Zr1 2.5960(14)
C15 C16 1.416(2)
C15 C20 1.503(2)
C15 Zr1 2.5603(14)
C16 C17 1.411(2)
C16 C21 1.500(2)
C16 Zr1 2.5692(14)
C17 C22 1.502(2)
C17 Zr1 2.5358(14)
C18 H18A 0.9800
C18 H18B 0.9800
C18 H18C 0.9800
C19 H19A 0.9800
C19 H19B 0.9800
C19 H19C 0.9800
C20 H20A 0.9800
C20 H20B 0.9800
C20 H20C 0.9800
C21 H21A 0.9800
C21 H21B 0.9800
C21 H21C 0.9800
C22 H22A 0.9800
C22 H22B 0.9800
C22 H22C 0.9800
C23 C24 1.406(3)
C23 C27 1.425(2)
C23 C28 1.501(3)
C23 Zr1 2.5327(16)
C24 C25 1.413(3)
C24 C29 1.500(2)
C24 Zr1 2.5598(16)
C25 C26 1.422(2)
C25 C30 1.499(3)
C25 Zr1 2.5601(15)
C26 C27 1.410(2)
C26 C31 1.502(2)
C26 Zr1 2.6078(14)
C27 C32 1.503(2)
C27 Zr1 2.5713(15)
C28 H28A 0.9800
C28 H28B 0.9800
C28 H28C 0.9800
C29 H29A 0.9800
C29 H29B 0.9800
C29 H29C 0.9800
C30 H30A 0.9800
C30 H30B 0.9800
C30 H30C 0.9800
C31 H31A 0.9800
C31 H31B 0.9800
C31 H31C 0.9800
C32 H32A 0.9800
C32 H32B 0.9800
C32 H32C 0.9800
